data_4129749
loop_
_publ_author_name
'Zhou, Taigang'
'Luo, Fei-Xian'
'Yang, Ming-Yu'
'Shi, Zhang-Jie'

_publ_section_title
;
 Silver-Catalyzed Long-Distance Aryl Migration from Carbon Center to
 Nitrogen Center.
;
_journal_issue 46
_journal_name_full 'Journal of the American Chemical Society'
_journal_page_first 14586
_journal_page_last 14589
_journal_paper_doi 10.1021/jacs.5b10267
_journal_volume 137
_journal_year 2015
_chemical_formula_moiety 'C18 H15 F6 N O4 S, C3 H7'
_chemical_formula_sum 'C21 H22 F6 N O4 S'
_chemical_formula_weight 498.45
_space_group_crystal_system monoclinic
_space_group_IT_number 14
_space_group_name_Hall '-P 2yn'
_space_group_name_H-M_alt 'P 1 21/n 1'
_atom_sites_solution_hydrogens geom
_atom_sites_solution_primary iterative
_audit_creation_date 2014-03-25
_audit_creation_method
;
  Olex2 1.2
  (compiled Apr 23 2013 17:54:37, GUI svn.r4466)
;
_cell_angle_alpha 90
_cell_angle_beta 107.083(5)
_cell_angle_gamma 90
_cell_formula_units_Z 4
_cell_length_a 20.2964(9)
_cell_length_b 5.6535(2)
_cell_length_c 20.5834(9)
_cell_measurement_reflns_used 3310
_cell_measurement_temperature 100.0(2)
_cell_measurement_theta_max 28.9930
_cell_measurement_theta_min 3.5870
_cell_volume 2257.65(17)
_computing_cell_refinement
;
CrysAlisPro, Agilent Technologies,
Version 1.171.36.32 (release 02-08-2013 CrysAlis171 .NET)
(compiled Aug  2 2013,16:46:58)
;
_computing_data_collection
;
CrysAlisPro, Agilent Technologies,
Version 1.171.36.32 (release 02-08-2013 CrysAlis171 .NET)
(compiled Aug  2 2013,16:46:58)
;
_computing_data_reduction
;
CrysAlisPro, Agilent Technologies,
Version 1.171.36.32 (release 02-08-2013 CrysAlis171 .NET)
(compiled Aug  2 2013,16:46:58)
;
_computing_molecular_graphics
;
O. V. Dolomanov, L. J. Bourhis, R. J. Gildea, J. A. K. Howard and H. Puschmann,
OLEX2: a complete structure solution, refinement and analysis program.
J. Appl. Cryst. (2009). 42, 339-341.
;
_computing_publication_material
;
O. V. Dolomanov, L. J. Bourhis, R. J. Gildea, J. A. K. Howard and H. Puschmann,
OLEX2: a complete structure solution, refinement and analysis program.
J. Appl. Cryst. (2009). 42, 339-341.
;
_computing_structure_refinement
;
SHELXL, G.M. Sheldrick, Acta Cryst.
(2008). A64, 112-122
;
_computing_structure_solution 'SUPERFLIP, J. Appl. Cryst. (2007) 40, 786-790'
_diffrn_ambient_temperature 100.0(2)
_diffrn_detector_area_resol_mean 10.3914
_diffrn_measured_fraction_theta_full 0.9931
_diffrn_measured_fraction_theta_max 0.8336
_diffrn_measurement_details
;
#__ type_ start__ end____ width___ exp.time_
  1 omega  -67.00   41.00   1.0000   35.0000
omega____ theta____ kappa____ phi______ frames
    -       10.7017  -77.0000 -120.0000 108

#__ type_ start__ end____ width___ exp.time_
  2 omega   36.00   99.00   1.0000   35.0000
omega____ theta____ kappa____ phi______ frames
    -       10.7017 -178.0000   60.0000 63
;
_diffrn_measurement_device_type 'SuperNova, Dual, Cu at zero, Atlas'
_diffrn_measurement_method '\w scans'
_diffrn_orient_matrix_UB_11 0.0023982000
_diffrn_orient_matrix_UB_12 0.0830163000
_diffrn_orient_matrix_UB_13 0.0264420000
_diffrn_orient_matrix_UB_21 -0.0364617000
_diffrn_orient_matrix_UB_22 0.0026730000
_diffrn_orient_matrix_UB_23 -0.0082295000
_diffrn_orient_matrix_UB_31 0.0010420000
_diffrn_orient_matrix_UB_32 -0.0939889000
_diffrn_orient_matrix_UB_33 0.0231062000
_diffrn_radiation_monochromator mirror
_diffrn_radiation_type 'Mo K\a'
_diffrn_radiation_wavelength 0.7107
_diffrn_reflns_av_R_equivalents 0.0302
_diffrn_reflns_av_unetI/netI 0.0473
_diffrn_reflns_Laue_measured_fraction_full 0.997
_diffrn_reflns_Laue_measured_fraction_max 0.996
_diffrn_reflns_limit_h_max 24
_diffrn_reflns_limit_h_min -20
_diffrn_reflns_limit_k_max 5
_diffrn_reflns_limit_k_min -6
_diffrn_reflns_limit_l_max 25
_diffrn_reflns_limit_l_min -23
_diffrn_reflns_number 8713
_diffrn_reflns_point_group_measured_fraction_full 0.997
_diffrn_reflns_point_group_measured_fraction_max 0.996
_diffrn_reflns_theta_full 25.242
_diffrn_reflns_theta_max 26.019
_diffrn_reflns_theta_min 3.013
_diffrn_source 'SuperNova (Mo) X-ray Source'
_exptl_absorpt_coefficient_mu 0.221
_exptl_absorpt_correction_T_max 1.00000
_exptl_absorpt_correction_T_min 0.72662
_exptl_absorpt_correction_type multi-scan
_exptl_absorpt_process_details
;
CrysAlisPro, Agilent Technologies,
Version 1.171.36.32 (release 02-08-2013 CrysAlis171 .NET)
(compiled Aug  2 2013,16:46:58)
Empirical absorption correction using spherical harmonics,
 implemented in SCALE3 ABSPACK scaling algorithm.
;
_exptl_crystal_colour
;
;
_exptl_crystal_density_diffrn 1.466
_exptl_crystal_description
;
;
_exptl_crystal_F_000 1028
_exptl_crystal_size_max 0.2
_exptl_crystal_size_mid 0.1
_exptl_crystal_size_min 0.1
_refine_diff_density_max 0.461
_refine_diff_density_min -0.438
_refine_diff_density_rms 0.070
_refine_ls_extinction_method none
_refine_ls_goodness_of_fit_ref 1.087
_refine_ls_hydrogen_treatment constr
_refine_ls_matrix_type full
_refine_ls_number_parameters 299
_refine_ls_number_reflns 4402
_refine_ls_number_restraints 0
_refine_ls_restrained_S_all 1.087
_refine_ls_R_factor_all 0.0747
_refine_ls_R_factor_gt 0.0533
_refine_ls_shift/su_max 0.004
_refine_ls_shift/su_mean 0.000
_refine_ls_structure_factor_coef Fsqd
_refine_ls_weighting_details 'w=1/[\s^2^(Fo^2^)+(0.0264P)^2^+5.8989P] where P=(Fo^2^+2Fc^2^)/3'
_refine_ls_weighting_scheme calc
_refine_ls_wR_factor_gt 0.1219
_refine_ls_wR_factor_ref 0.1323
_reflns_Friedel_coverage 0.000
_reflns_number_gt 3365
_reflns_number_total 4402
_reflns_threshold_expression 'I > 2\s(I)'
_cod_data_source_file ja5b10267_si_002.cif
_cod_data_source_block exp_3196
_cod_original_cell_volume 2257.64(18)
_cod_database_code 4129749
_chemical_oxdiff_formula 'C1 H O1N1 F1 S1'
_reflns_odcompleteness_completeness 99.31
_reflns_odcompleteness_iscentric 1
_reflns_odcompleteness_theta 25.97
_olex2_refinement_description
;
1. Fixed Uiso
 At 1.2 times of:
  All C(H) groups, All C(H,H) groups
 At 1.5 times of:
  All C(H,H,H) groups
2.a Ternary CH refined with riding coordinates:
 C1(H1)
2.b Secondary CH2 refined with riding coordinates:
 C2(H2A,H2B), C3(H3A,H3B), C19(H19A,H19B), C20(H20A,H20B)
2.c Aromatic/amide H refined with riding coordinates:
 C5(H5), C6(H6), C7(H7), C8(H8), C9(H9), C11(H11), C12(H12), C13(H13),
 C14(H14), C15(H15)
2.d Idealised Me refined as rotating group:
 C21(H21A,H21B,H21C)
;
_shelx_estimated_absorpt_t_max 0.978
_shelx_estimated_absorpt_t_min 0.957
_shelx_space_group_comment
;
The symmetry employed for this shelxl refinement is uniquely defined
by the following loop, which should always be used as a source of
symmetry information in preference to the above space-group names.
They are only intended as comments.
;
_shelxl_version_number 2013-3

loop_
_space_group_symop_operation_xyz
'x, y, z'
'-x+1/2, y+1/2, -z+1/2'
'-x, -y, -z'
'x-1/2, -y-1/2, z-1/2'

loop_
_atom_site_label
_atom_site_type_symbol
_atom_site_fract_x
_atom_site_fract_y
_atom_site_fract_z
_atom_site_U_iso_or_equiv
_atom_site_adp_type
_atom_site_occupancy
_atom_site_site_symmetry_order
_atom_site_calc_flag
_atom_site_refinement_flags_posn
_atom_site_refinement_flags_adp
C1 C 0.27589(15) 0.2220(6) 0.57455(15) 0.0194(7) Uani 1 1 d . .
H1 H 0.2727 0.3656 0.5454 0.023 Uiso 1 1 calc R U
C2 C 0.26486(16) 0.0007(6) 0.53064(16) 0.0206(7) Uani 1 1 d . .
H2A H 0.2653 -0.1388 0.5599 0.025 Uiso 1 1 calc R U
H2B H 0.2187 0.0091 0.4969 0.025 Uiso 1 1 calc R U
C3 C 0.31820(16) -0.0350(6) 0.49335(15) 0.0199(7) Uani 1 1 d . .
H3A H 0.3648 -0.0359 0.5265 0.024 Uiso 1 1 calc R U
H3B H 0.3107 -0.1903 0.4701 0.024 Uiso 1 1 calc R U
C4 C 0.22602(16) 0.2428(6) 0.61567(15) 0.0208(7) Uani 1 1 d . .
C5 C 0.22847(18) 0.0784(7) 0.66677(17) 0.0278(8) Uani 1 1 d . .
H5 H 0.2614 -0.0458 0.6753 0.033 Uiso 1 1 calc R U
C6 C 0.18286(19) 0.0961(7) 0.70502(18) 0.0331(9) Uani 1 1 d . .
H6 H 0.1847 -0.0163 0.7398 0.040 Uiso 1 1 calc R U
C7 C 0.13481(18) 0.2758(7) 0.69308(18) 0.0316(8) Uani 1 1 d . .
H7 H 0.1037 0.2873 0.7196 0.038 Uiso 1 1 calc R U
C8 C 0.13207(19) 0.4392(7) 0.64228(19) 0.0333(9) Uani 1 1 d . .
H8 H 0.0987 0.5622 0.6335 0.040 Uiso 1 1 calc R U
C9 C 0.17806(17) 0.4235(6) 0.60410(17) 0.0272(8) Uani 1 1 d . .
H9 H 0.1766 0.5377 0.5698 0.033 Uiso 1 1 calc R U
C10 C 0.25755(15) 0.1481(6) 0.37969(14) 0.0165(6) Uani 1 1 d . .
C11 C 0.25325(16) -0.0368(6) 0.33480(15) 0.0176(7) Uani 1 1 d . .
H11 H 0.2865 -0.1600 0.3450 0.021 Uiso 1 1 calc R U
C12 C 0.19960(15) -0.0402(6) 0.27459(15) 0.0194(7) Uani 1 1 d . .
H12 H 0.1961 -0.1668 0.2434 0.023 Uiso 1 1 calc R U
C18 C 0.44830(17) 0.3446(7) 0.69557(16) 0.0262(8) Uani 1 1 d . .
C13 C 0.15133(15) 0.1395(6) 0.25984(15) 0.0207(7) Uani 1 1 d . .
H13 H 0.1153 0.1380 0.2181 0.025 Uiso 1 1 calc R U
C14 C 0.15542(16) 0.3218(6) 0.30573(16) 0.0228(7) Uani 1 1 d . .
H14 H 0.1216 0.4434 0.2959 0.027 Uiso 1 1 calc R U
C15 C 0.20884(16) 0.3274(6) 0.36605(16) 0.0208(7) Uani 1 1 d . .
H15 H 0.2120 0.4526 0.3976 0.025 Uiso 1 1 calc R U
C16 C 0.37690(15) 0.3987(6) 0.64463(16) 0.0198(7) Uani 1 1 d . .
C17 C 0.43666(15) 0.1430(6) 0.40974(15) 0.0191(7) Uani 1 1 d . .
C19 C 0.4791(2) 0.4082(7) 0.01219(19) 0.0362(9) Uani 1 1 d . .
H19A H 0.5065 0.2610 0.0233 0.043 Uiso 1 1 calc R U
H19B H 0.4371 0.3717 -0.0254 0.043 Uiso 1 1 calc R U
C20 C 0.4578(2) 0.4834(8) 0.0739(2) 0.0438(10) Uani 1 1 d . .
H20A H 0.4270 0.6228 0.0619 0.053 Uiso 1 1 calc R U
H20B H 0.4993 0.5313 0.1106 0.053 Uiso 1 1 calc R U
C21 C 0.4207(2) 0.2879(8) 0.1002(2) 0.0467(11) Uani 1 1 d . .
H21A H 0.3788 0.2429 0.0645 0.070 Uiso 1 1 calc R U
H21B H 0.4084 0.3448 0.1400 0.070 Uiso 1 1 calc R U
H21C H 0.4511 0.1503 0.1129 0.070 Uiso 1 1 calc R U
F1 F 0.44082(11) 0.2443(5) 0.75113(10) 0.0431(6) Uani 1 1 d . .
F2 F 0.48385(10) 0.5418(4) 0.71442(12) 0.0435(6) Uani 1 1 d . .
F3 F 0.48476(10) 0.2018(5) 0.66907(11) 0.0476(7) Uani 1 1 d . .
F4 F 0.44762(9) -0.0689(3) 0.43810(9) 0.0249(4) Uani 1 1 d . .
F5 F 0.49640(9) 0.2510(4) 0.41928(10) 0.0278(5) Uani 1 1 d . .
F6 F 0.40741(9) 0.1157(4) 0.34312(9) 0.0271(5) Uani 1 1 d . .
N1 N 0.31439(13) 0.1545(5) 0.44255(12) 0.0181(6) Uani 1 1 d . .
O1 O 0.34590(11) 0.1996(4) 0.62089(10) 0.0205(5) Uani 1 1 d . .
O2 O 0.35512(12) 0.5964(4) 0.63581(12) 0.0284(6) Uani 1 1 d . .
O3 O 0.41865(11) 0.3478(4) 0.51656(11) 0.0236(5) Uani 1 1 d . .
O4 O 0.35959(11) 0.5112(4) 0.40183(11) 0.0210(5) Uani 1 1 d . .
S1 S 0.38040(4) 0.31752(14) 0.44689(4) 0.01790(19) Uani 1 1 d . .

loop_
_atom_site_aniso_label
_atom_site_aniso_U_11
_atom_site_aniso_U_22
_atom_site_aniso_U_33
_atom_site_aniso_U_23
_atom_site_aniso_U_13
_atom_site_aniso_U_12
C1 0.0196(15) 0.0195(17) 0.0174(15) 0.0017(13) 0.0029(12) -0.0001(14)
C2 0.0226(16) 0.0173(16) 0.0212(15) 0.0016(14) 0.0054(13) -0.0023(14)
C3 0.0249(16) 0.0152(16) 0.0164(15) 0.0010(13) 0.0010(12) 0.0006(14)
C4 0.0214(15) 0.0235(18) 0.0171(15) -0.0030(14) 0.0051(12) -0.0046(14)
C5 0.0323(18) 0.0267(19) 0.0269(17) 0.0053(16) 0.0124(15) 0.0017(16)
C6 0.041(2) 0.036(2) 0.0275(18) 0.0049(17) 0.0184(16) -0.0066(19)
C7 0.0320(19) 0.037(2) 0.0316(19) -0.0018(17) 0.0184(15) -0.0048(18)
C8 0.0321(19) 0.031(2) 0.041(2) 0.0022(18) 0.0172(16) 0.0056(17)
C9 0.0315(18) 0.0225(19) 0.0292(18) 0.0036(15) 0.0113(15) 0.0002(16)
C10 0.0182(15) 0.0161(16) 0.0143(14) 0.0029(13) 0.0032(11) 0.0008(13)
C11 0.0216(15) 0.0121(16) 0.0189(15) 0.0005(13) 0.0058(12) 0.0003(13)
C12 0.0227(15) 0.0195(17) 0.0163(14) -0.0035(13) 0.0061(12) -0.0053(14)
C18 0.0246(17) 0.034(2) 0.0211(16) -0.0054(16) 0.0087(13) 0.0011(16)
C13 0.0190(15) 0.0247(18) 0.0171(15) 0.0020(14) 0.0034(12) -0.0018(14)
C14 0.0211(15) 0.0220(18) 0.0259(16) 0.0045(15) 0.0076(13) 0.0059(14)
C15 0.0265(16) 0.0177(17) 0.0189(15) -0.0017(14) 0.0078(13) 0.0016(14)
C16 0.0158(15) 0.0189(18) 0.0273(17) -0.0006(14) 0.0106(13) -0.0022(14)
C17 0.0184(15) 0.0196(17) 0.0161(15) -0.0015(13) 0.0001(12) -0.0001(14)
C19 0.041(2) 0.033(2) 0.033(2) -0.0021(18) 0.0090(16) -0.0038(18)
C20 0.050(2) 0.040(2) 0.045(2) 0.000(2) 0.0203(19) -0.002(2)
C21 0.053(3) 0.048(3) 0.046(2) 0.009(2) 0.026(2) -0.001(2)
F1 0.0366(12) 0.0623(16) 0.0256(11) 0.0108(11) 0.0016(9) -0.0013(12)
F2 0.0269(11) 0.0433(14) 0.0528(14) -0.0107(12) 0.0002(10) -0.0115(11)
F3 0.0260(11) 0.0691(17) 0.0409(12) -0.0220(13) -0.0006(9) 0.0181(12)
F4 0.0265(10) 0.0163(10) 0.0312(10) 0.0016(8) 0.0074(8) 0.0052(8)
F5 0.0199(9) 0.0307(12) 0.0329(10) -0.0032(9) 0.0081(8) -0.0061(9)
F6 0.0266(10) 0.0352(12) 0.0162(9) -0.0070(9) 0.0011(7) 0.0071(9)
N1 0.0242(13) 0.0149(14) 0.0119(12) 0.0021(11) 0.0004(10) -0.0021(12)
O1 0.0225(11) 0.0205(12) 0.0187(11) -0.0002(10) 0.0065(9) 0.0015(10)
O2 0.0272(12) 0.0211(13) 0.0353(13) -0.0061(11) 0.0069(10) 0.0004(11)
O3 0.0244(11) 0.0242(13) 0.0187(11) -0.0056(10) 0.0010(9) -0.0025(10)
O4 0.0237(11) 0.0145(11) 0.0228(11) 0.0014(10) 0.0038(9) 0.0001(10)
S1 0.0197(4) 0.0152(4) 0.0168(4) -0.0018(3) 0.0023(3) 0.0000(3)

loop_
_atom_type_symbol
_atom_type_description
_atom_type_scat_dispersion_real
_atom_type_scat_dispersion_imag
_atom_type_scat_source
C C 0.0033 0.0016 'International Tables Vol C Tables 4.2.6.8 and 6.1.1.4'
H H 0.0000 0.0000 'International Tables Vol C Tables 4.2.6.8 and 6.1.1.4'
F F 0.0171 0.0103 'International Tables Vol C Tables 4.2.6.8 and 6.1.1.4'
N N 0.0061 0.0033 'International Tables Vol C Tables 4.2.6.8 and 6.1.1.4'
O O 0.0106 0.0060 'International Tables Vol C Tables 4.2.6.8 and 6.1.1.4'
S S 0.1246 0.1234 'International Tables Vol C Tables 4.2.6.8 and 6.1.1.4'

loop_
_geom_angle_atom_site_label_1
_geom_angle_atom_site_label_2
_geom_angle_atom_site_label_3
_geom_angle
_geom_angle_site_symmetry_1
C2 C1 H1 109.8 .
C4 C1 H1 109.8 .
C4 C1 C2 113.1(3) .
O1 C1 H1 109.8 .
O1 C1 C2 105.1(2) .
O1 C1 C4 109.0(2) .
C1 C2 H2A 108.7 .
C1 C2 H2B 108.7 .
H2A C2 H2B 107.6 .
C3 C2 C1 114.1(3) .
C3 C2 H2A 108.7 .
C3 C2 H2B 108.7 .
C2 C3 H3A 109.4 .
C2 C3 H3B 109.4 .
H3A C3 H3B 108.0 .
N1 C3 C2 111.4(3) .
N1 C3 H3A 109.4 .
N1 C3 H3B 109.4 .
C5 C4 C1 119.5(3) .
C9 C4 C1 121.2(3) .
C9 C4 C5 119.3(3) .
C4 C5 H5 120.0 .
C6 C5 C4 120.0(3) .
C6 C5 H5 120.0 .
C5 C6 H6 119.7 .
C7 C6 C5 120.5(3) .
C7 C6 H6 119.7 .
C6 C7 H7 120.1 .
C6 C7 C8 119.7(3) .
C8 C7 H7 120.1 .
C7 C8 H8 120.0 .
C7 C8 C9 120.0(3) .
C9 C8 H8 120.0 .
C4 C9 C8 120.4(3) .
C4 C9 H9 119.8 .
C8 C9 H9 119.8 .
C11 C10 C15 121.1(3) .
C11 C10 N1 119.4(3) .
C15 C10 N1 119.5(3) .
C10 C11 H11 120.4 .
C10 C11 C12 119.1(3) .
C12 C11 H11 120.4 .
C11 C12 H12 119.8 .
C13 C12 C11 120.3(3) .
C13 C12 H12 119.8 .
F1 C18 C16 110.3(3) .
F2 C18 C16 110.7(3) .
F2 C18 F1 107.4(3) .
F3 C18 C16 111.6(3) .
F3 C18 F1 108.4(3) .
F3 C18 F2 108.3(3) .
C12 C13 H13 120.0 .
C12 C13 C14 120.1(3) .
C14 C13 H13 120.0 .
C13 C14 H14 119.9 .
C13 C14 C15 120.1(3) .
C15 C14 H14 119.9 .
C10 C15 C14 119.2(3) .
C10 C15 H15 120.4 .
C14 C15 H15 120.4 .
O1 C16 C18 109.5(3) .
O2 C16 C18 121.2(3) .
O2 C16 O1 129.0(3) .
F4 C17 F6 108.4(3) .
F4 C17 S1 110.3(2) .
F5 C17 F4 109.0(2) .
F5 C17 F6 108.6(3) .
F5 C17 S1 110.2(2) .
F6 C17 S1 110.3(2) .
C19 C19 H19A 108.7 3_665
C19 C19 H19B 108.7 3_665
C19 C19 C20 114.2(4) 3_665
H19A C19 H19B 107.6 .
C20 C19 H19A 108.7 .
C20 C19 H19B 108.7 .
C19 C20 H20A 109.1 .
C19 C20 H20B 109.1 .
C19 C20 C21 112.7(4) .
H20A C20 H20B 107.8 .
C21 C20 H20A 109.1 .
C21 C20 H20B 109.1 .
C20 C21 H21A 109.5 .
C20 C21 H21B 109.5 .
C20 C21 H21C 109.5 .
H21A C21 H21B 109.5 .
H21A C21 H21C 109.5 .
H21B C21 H21C 109.5 .
C3 N1 S1 120.4(2) .
C10 N1 C3 118.1(2) .
C10 N1 S1 119.5(2) .
C16 O1 C1 115.8(2) .
N1 S1 C17 106.20(14) .
O3 S1 C17 105.16(13) .
O3 S1 N1 108.86(13) .
O4 S1 C17 104.16(14) .
O4 S1 N1 108.88(13) .
O4 S1 O3 122.34(14) .

loop_
_geom_bond_atom_site_label_1
_geom_bond_atom_site_label_2
_geom_bond_distance
_geom_bond_site_symmetry_2
C1 H1 1.0000 .
C1 C2 1.521(4) .
C1 C4 1.503(4) .
C1 O1 1.466(3) .
C2 H2A 0.9900 .
C2 H2B 0.9900 .
C2 C3 1.513(4) .
C3 H3A 0.9900 .
C3 H3B 0.9900 .
C3 N1 1.483(4) .
C4 C5 1.394(5) .
C4 C9 1.383(5) .
C5 H5 0.9500 .
C5 C6 1.384(5) .
C6 H6 0.9500 .
C6 C7 1.379(5) .
C7 H7 0.9500 .
C7 C8 1.384(5) .
C8 H8 0.9500 .
C8 C9 1.388(5) .
C9 H9 0.9500 .
C10 C11 1.381(4) .
C10 C15 1.386(4) .
C10 N1 1.459(4) .
C11 H11 0.9500 .
C11 C12 1.389(4) .
C12 H12 0.9500 .
C12 C13 1.382(5) .
C18 C16 1.549(4) .
C18 F1 1.325(4) .
C18 F2 1.323(4) .
C18 F3 1.317(4) .
C13 H13 0.9500 .
C13 C14 1.384(5) .
C14 H14 0.9500 .
C14 C15 1.388(4) .
C15 H15 0.9500 .
C16 O1 1.312(4) .
C16 O2 1.196(4) .
C17 F4 1.323(4) .
C17 F5 1.320(4) .
C17 F6 1.334(3) .
C17 S1 1.837(3) .
C19 C19 1.517(8) 3_665
C19 H19A 0.9900 .
C19 H19B 0.9900 .
C19 C20 1.519(5) .
C20 H20A 0.9900 .
C20 H20B 0.9900 .
C20 C21 1.522(6) .
C21 H21A 0.9800 .
C21 H21B 0.9800 .
C21 H21C 0.9800 .
N1 S1 1.607(3) .
O3 S1 1.426(2) .
O4 S1 1.417(2) .
